data_7704402
loop_
_publ_author_name
'Sanchez-Lievanos, Karla R'
'Tariq, Mehrin'
'Brennessel, William W.'
'Knowles, Kathryn E.'

_publ_section_title
;
 Heterometallic trinuclear oxo-centered clusters as single-source
 precursors for synthesis of stoichiometric monodisperse transition metal
 ferrite nanocrystals.
;
_journal_issue 45
_journal_name_full 'Dalton transactions (Cambridge, England : 2003)'
_journal_page_first 16348
_journal_page_last 16358
_journal_paper_doi 10.1039/d0dt01369b
_journal_volume 49
_journal_year 2020
_chemical_formula_moiety 'C12 H6 Co1 F18 Fe2 O16, 2.5(O), H2 O'
_chemical_formula_sum 'C12 H13 Co F18 Fe2 O19.5'
_chemical_formula_weight 981.85
_space_group_crystal_system monoclinic
_space_group_IT_number 15
_space_group_name_Hall '-C 2yc'
_space_group_name_H-M_alt 'C 1 2/c 1'
_atom_sites_solution_hydrogens difmap
_atom_sites_solution_primary dual
_atom_sites_solution_secondary difmap
_audit_creation_date 2020-03-31
_audit_creation_method
;
Olex2 1.3-ac4
(compiled 2019.04.23 svn.r3594 for Rigaku Oxford Diffraction, GUI svn.r5739)
;
_audit_update_record
;
2020-04-14 deposited with the CCDC.	2020-05-13 downloaded from the CCDC.
;
_cell_angle_alpha 90
_cell_angle_beta 92.6060(10)
_cell_angle_gamma 90
_cell_formula_units_Z 8
_cell_length_a 33.6911(3)
_cell_length_b 10.7211(2)
_cell_length_c 16.4167(2)
_cell_measurement_reflns_used 18236
_cell_measurement_temperature 100.00(10)
_cell_measurement_theta_max 77.3960
_cell_measurement_theta_min 2.6450
_cell_volume 5923.67(14)
_computing_cell_refinement 'CrysAlisPro 1.171.40.61a (Rigaku OD, 2019)'
_computing_data_collection 'CrysAlisPro 1.171.40.61a (Rigaku OD, 2019)'
_computing_data_reduction 'CrysAlisPro 1.171.40.61a (Rigaku OD, 2019)'
_computing_molecular_graphics 'Olex2 (Dolomanov et al., 2009)'
_computing_publication_material 'Olex2 (Dolomanov et al., 2009)'
_computing_structure_refinement 'ShelXL (Sheldrick, 2015b)'
_computing_structure_solution 'ShelXT (Sheldrick, 2015a)'
_diffrn_ambient_environment N~2~
_diffrn_ambient_temperature 100.00(10)
_diffrn_detector 'Hybrid Pixel Array Detector'
_diffrn_detector_area_resol_mean 10.0000
_diffrn_detector_type HyPix
_diffrn_measured_fraction_theta_full 0.994
_diffrn_measured_fraction_theta_max 0.976
_diffrn_measurement_details
;
List of Runs (angles in degrees, time in seconds):

  # Type    Start    End  Width  t~exp~   \w     \q     \k     \f   Frames
#--------------------------------------------------------------------------
  1  \w    -78.00 -26.00   0.50    0.91    --  -49.87  98.00-100.00  104
  2  \w    -10.00  21.00   0.50    0.91    --  -49.87  98.00-100.00   62
  3  \w     24.00  76.00   0.50    0.91    --   49.87 -98.00 152.00  104
  4  \w   -121.00 -78.00   0.50    0.91    --  -49.87-125.00 -90.00   86
  5  \w   -120.00 -78.00   0.50    0.91    --  -49.87-125.00 -60.00   84
  6  \w     -5.00  21.00   0.50    0.91    --  -49.87  19.00 -30.00   52
  7  \w     -5.00  24.00   0.50    0.91    --  -49.87  19.00   0.00   58
  8  \w    -20.00   5.00   0.50    0.91    --   49.87 -19.00-120.00   50
  9  \w    -22.00   3.00   0.50    0.91    --   49.87 -19.00  90.00   50
 10  \w    -70.00 -45.00   0.50    3.63    --  -84.25  98.00-100.00   50
 11  \w    -44.00 -13.00   0.50    3.63    --  -84.25  45.00 120.00   62
 12  \w   -141.00-115.00   0.50    3.63    --  -84.25 -98.00 152.00   52
 13  \w     53.00 106.00   0.50    3.63    --  105.75 -98.00 152.00  106
 14  \w    106.00 174.00   0.50    3.63    --  105.75  98.00-100.00  136
 15  \w     38.00  64.00   0.50    3.63    --  105.75-125.00 -30.00   52
 16  \w     43.00  73.00   0.50    3.63    --  105.75 -61.00-120.00   60
 17  \w     35.00  79.00   0.50    3.63    --  105.75 -61.00-180.00   88
 18  \w     95.00 139.00   0.50    3.63    --  105.75 125.00  90.00   88
 19  \w     40.00  79.00   0.50    3.63    --  105.75 -61.00  30.00   78
 20  \w     72.00 125.00   0.50    3.63    --  105.75 -77.00-180.00  106
 21  \w    148.00 178.00   0.50    3.63    --  105.75  45.00-120.00   60
 22  \w     34.00  59.00   0.50    3.63    --  105.75 -77.00-180.00   50
 23  \w     97.00 138.00   0.50    3.63    --  105.75  45.00-120.00   82
 24  \w     37.00  78.00   0.50    3.63    --  105.75 -61.00   0.00   82
 25  \w    106.00 171.00   0.50    3.63    --  105.75  15.00-120.00  130
 26  \w     96.00 158.00   0.50    3.63    --  105.75 125.00-180.00  124
 27  \w     34.00  74.00   0.50    3.63    --  105.75 -94.00-180.00   80
 28  \w     71.00 127.00   0.50    3.63    --  105.75 -77.00 150.00  112
 29  \w     34.00  72.00   0.50    3.63    --  105.75 -61.00  60.00   76
 30  \w     45.00 101.00   0.50    3.63    --  105.75 -94.00 -30.00  112
 31  \w     50.00  76.00   0.50    3.63    --  105.75 -61.00 150.00   52
 32  \w     55.00  80.00   0.50    3.63    --  105.75 -94.00-120.00   50
 33  \w     50.00  75.00   0.50    3.63    --  105.75 -61.00 -30.00   50
;
_diffrn_measurement_device 'four-circle diffractometer'
_diffrn_measurement_device_type 'XtaLAB Synergy, Dualflex, HyPix'
_diffrn_measurement_method '\w scans'
_diffrn_orient_matrix_type 'CrysAlisPro convention (1999,Acta A55,543-557)'
_diffrn_orient_matrix_UB_11 0.0002271000
_diffrn_orient_matrix_UB_12 -0.1217967000
_diffrn_orient_matrix_UB_13 -0.0497439000
_diffrn_orient_matrix_UB_21 0.0282888000
_diffrn_orient_matrix_UB_22 -0.0596089000
_diffrn_orient_matrix_UB_23 0.0653829000
_diffrn_orient_matrix_UB_31 -0.0359719000
_diffrn_orient_matrix_UB_32 -0.0475975000
_diffrn_orient_matrix_UB_33 0.0455715000
_diffrn_radiation_monochromator mirror
_diffrn_radiation_probe x-ray
_diffrn_radiation_type 'Cu K\a'
_diffrn_radiation_wavelength 1.54184
_diffrn_reflns_av_R_equivalents 0.0656
_diffrn_reflns_av_unetI/netI 0.0388
_diffrn_reflns_Laue_measured_fraction_full 0.994
_diffrn_reflns_Laue_measured_fraction_max 0.976
_diffrn_reflns_limit_h_max 34
_diffrn_reflns_limit_h_min -42
_diffrn_reflns_limit_k_max 11
_diffrn_reflns_limit_k_min -13
_diffrn_reflns_limit_l_max 20
_diffrn_reflns_limit_l_min -20
_diffrn_reflns_number 27273
_diffrn_reflns_point_group_measured_fraction_full 0.994
_diffrn_reflns_point_group_measured_fraction_max 0.976
_diffrn_reflns_theta_full 74.504
_diffrn_reflns_theta_max 77.885
_diffrn_reflns_theta_min 2.626
_diffrn_source 'micro-focus sealed X-ray tube'
_diffrn_source_type 'PhotonJet (Cu) X-ray Source'
_exptl_absorpt_coefficient_mu 13.962
_exptl_absorpt_correction_T_max 1.00000
_exptl_absorpt_correction_T_min 0.15910
_exptl_absorpt_correction_type multi-scan
_exptl_absorpt_process_details
;
CrysAlisPro 1.171.40.61a (Rigaku Oxford Diffraction, 2019)
Empirical absorption correction using spherical harmonics,
 implemented in SCALE3 ABSPACK scaling algorithm.
;
_exptl_crystal_colour orange
_exptl_crystal_colour_primary orange
_exptl_crystal_density_diffrn 2.202
_exptl_crystal_description plate
_exptl_crystal_F_000 3856
_exptl_crystal_size_max 0.302
_exptl_crystal_size_mid 0.169
_exptl_crystal_size_min 0.084
_refine_diff_density_max 0.933
_refine_diff_density_min -1.257
_refine_diff_density_rms 0.155
_refine_ls_extinction_method none
_refine_ls_goodness_of_fit_ref 1.060
_refine_ls_hydrogen_treatment constr
_refine_ls_matrix_type full
_refine_ls_number_parameters 563
_refine_ls_number_reflns 6194
_refine_ls_number_restraints 153
_refine_ls_restrained_S_all 1.060
_refine_ls_R_factor_all 0.0561
_refine_ls_R_factor_gt 0.0545
_refine_ls_shift/su_max 0.002
_refine_ls_shift/su_mean 0.000
_refine_ls_structure_factor_coef Fsqd
_refine_ls_weighting_details 'w=1/[\s^2^(Fo^2^)+(0.1159P)^2^+7.5669P] where P=(Fo^2^+2Fc^2^)/3'
_refine_ls_weighting_scheme calc
_refine_ls_wR_factor_gt 0.1499
_refine_ls_wR_factor_ref 0.1516
_reflns_Friedel_coverage 0.000
_reflns_number_gt 5847
_reflns_number_total 6194
_reflns_threshold_expression 'I > 2\s(I)'
_cod_data_source_file d0dt01369b2.cif
_cod_data_source_block knoks11
_cod_depositor_comments 'Adding full bibliography for 7704398--7704402.cif.'
_cod_original_formula_sum 'C12 H13 Co F18 Fe2 O19.50'
_cod_database_code 7704402
_shelx_shelxl_version_number 2018/3
_shelx_space_group_comment
;
The symmetry employed for this shelxl refinement is uniquely defined
by the following loop, which should always be used as a source of
symmetry information in preference to the above space-group names.
They are only intended as comments.
;
_shelx_estimated_absorpt_t_max 0.387
_shelx_estimated_absorpt_t_min 0.102
_diffrn_oxdiff_digest_frames
;
0128e9885f50e78007bd94469a29227ec400034ebf6
;
_reflns_odcompleteness_completeness 99.38
_reflns_odcompleteness_iscentric 1
_reflns_odcompleteness_theta 74.33
_olex2_refinement_description
;
1. Fixed Uiso
 At 1.5 times of:
  All O(H,H) groups
2. Shared sites
{Fe1, Co1}
{Fe2, Co2}
{Fe3, Co3}
3. Restrained distances
 C3-C4 \\sim C3-C4'
 with sigma of 0.01
 C4-F4 \\sim C4-F5 \\sim C4-F6 \\sim C4'-F4' \\sim C4'-F5' \\sim C4'-F6'
 with sigma of 0.01
 F4-F5 \\sim F5-F6 \\sim F6-F4 \\sim F4'-F5' \\sim F5'-F6' \\sim F6'-F4'
 with sigma of 0.02
 C7-C8 \\sim C7-C8'
 with sigma of 0.01
 C8-F10 \\sim C8-F11 \\sim C8-F12 \\sim C8'-F11' \\sim C8'-F12' \\sim C8'-F10'
 with sigma of 0.01
 F10-F11 \\sim F11-F12 \\sim F12-F10 \\sim F11'-F12' \\sim F12'-F10' \\sim
F10'-F11'
 with sigma of 0.02
4. Uiso/Uaniso restraints and constraints
C4 \\sim C4': within 2A with sigma of 0.01 and sigma for terminal atoms of 0.02
C8 \\sim C8': within 2A with sigma of 0.005 and sigma for terminal atoms of 0.01
F11 \\sim F12': within 2A with sigma of 0.005 and sigma for terminal atoms of
0.01
Uanis(O17) = Uanis(O17')
Uanis(O18) = Uanis(O18')
Uanis(O19) = Uanis(O19')
Uanis(Fe1) = Uanis(Co1)
Uanis(Fe2) = Uanis(Co2)
Uanis(Fe3) = Uanis(Co3)
5. Rigid body (RIGU) restrains
 F10, F11, F12, C8
 with sigma for 1-2 distances of 0.004 and sigma for 1-3 distances of 0.004
 F10', F11', F12', C8'
 with sigma for 1-2 distances of 0.004 and sigma for 1-3 distances of 0.004
 F4, F5, F6, C4
 with sigma for 1-2 distances of 0.004 and sigma for 1-3 distances of 0.004
 F4', F5', F6', C4'
 with sigma for 1-2 distances of 0.004 and sigma for 1-3 distances of 0.004
6. Others
 1*[Sof(Fe1)+Sof(Co1)]+1*[Sof(Fe2)+Sof(Co2)]+1*[Sof(Fe3)+Sof(Co3)]=2 with esd
 of 0.0001
 Sof(F4')=Sof(F5')=Sof(F6')=Sof(C4')=1-FVAR(1)
 Sof(F4)=Sof(F5)=Sof(F6)=Sof(C4)=FVAR(1)
 Sof(F10')=Sof(F11')=Sof(F12')=Sof(C8')=1-FVAR(2)
 Sof(F10)=Sof(F11)=Sof(F12)=Sof(C8)=FVAR(2)
 Sof(O17')=1-FVAR(3)
 Sof(O17)=FVAR(3)
 Sof(O18')=1-FVAR(4)
 Sof(O18)=FVAR(4)
 Sof(O19')=0.5*(1-FVAR(6))
 Sof(O19)=0.5*FVAR(6)
 Sof(Co1)=1-FVAR(6)
 Sof(Fe1)=FVAR(6)
 Sof(Co2)=1-FVAR(7)
 Sof(Fe2)=FVAR(7)
 Sof(Co3)=1-FVAR(8)
 Sof(Fe3)=FVAR(8)
7.a Riding coordinates:
 O1(H1A,H1B), O2(H2A,H2B), O3(H3A,H3B), O20(H20A,H20B)
;
_olex2_submission_special_instructions 'No special instructions were received'
_oxdiff_exptl_absorpt_empirical_details
;
Empirical correction (ABSPACK) includes:
- Absorption correction using spherical harmonics
- Frame scaling
;
_oxdiff_exptl_absorpt_empirical_full_max 2.433
_oxdiff_exptl_absorpt_empirical_full_min 0.503

loop_
_space_group_symop_operation_xyz
'x, y, z'
'-x, y, -z+1/2'
'x+1/2, y+1/2, z'
'-x+1/2, y+1/2, -z+1/2'
'-x, -y, -z'
'x, -y, z-1/2'
'-x+1/2, -y+1/2, -z'
'x+1/2, -y+1/2, z-1/2'

loop_
_atom_site_label
_atom_site_type_symbol
_atom_site_fract_x
_atom_site_fract_y
_atom_site_fract_z
_atom_site_U_iso_or_equiv
_atom_site_adp_type
_atom_site_occupancy
_atom_site_site_symmetry_order
_atom_site_calc_flag
_atom_site_refinement_flags_posn
_atom_site_refinement_flags_adp
_atom_site_refinement_flags_occupancy
_atom_site_disorder_assembly
_atom_site_disorder_group
Fe1 Fe 0.62089(2) 0.86298(4) 0.48744(3) 0.01441(14) Uani 0.914(3) 1 d . . . A 1
Fe2 Fe 0.63411(2) 0.56472(4) 0.53320(3) 0.01712(15) Uani 0.489(3) 1 d . . . A 1
Fe3 Fe 0.59777(2) 0.64839(4) 0.34978(3) 0.01692(15) Uani 0.597(3) 1 d . . . A 1
Co1 Co 0.62089(2) 0.86298(4) 0.48744(3) 0.01441(14) Uani 0.086(3) 1 d . . . A 5
Co2 Co 0.63411(2) 0.56472(4) 0.53320(3) 0.01712(15) Uani 0.511(3) 1 d . . . A 5
Co3 Co 0.59777(2) 0.64839(4) 0.34978(3) 0.01692(15) Uani 0.403(3) 1 d . . . A 5
F1 F 0.57442(8) 0.8965(2) 0.74365(15) 0.0440(6) Uani 1 1 d . . . . .
F2 F 0.53921(7) 0.7355(3) 0.72383(17) 0.0607(9) Uani 1 1 d . . . . .
F3 F 0.59592(9) 0.7202(3) 0.78603(14) 0.0566(8) Uani 1 1 d . . . . .
F7 F 0.51920(7) 0.3318(2) 0.53906(14) 0.0389(6) Uani 1 1 d . . . . .
F8 F 0.53651(8) 0.2480(2) 0.42864(15) 0.0435(6) Uani 1 1 d . . . . .
F9 F 0.49356(7) 0.3958(3) 0.4264(2) 0.0570(8) Uani 1 1 d . . . . .
F13 F 0.47835(5) 0.85506(19) 0.32064(12) 0.0252(4) Uani 1 1 d . . . . .
F14 F 0.50693(6) 1.0323(2) 0.34170(14) 0.0334(5) Uani 1 1 d . . . . .
F15 F 0.48346(5) 0.9304(2) 0.44128(12) 0.0280(4) Uani 1 1 d . . . . .
F16 F 0.69316(9) 0.8526(3) 0.21032(18) 0.0563(8) Uani 1 1 d . . . . .
F17 F 0.65475(8) 1.0109(4) 0.2079(2) 0.0701(11) Uani 1 1 d . . . . .
F18 F 0.70452(7) 1.0018(3) 0.29209(15) 0.0490(7) Uani 1 1 d . . . . .
F4 F 0.7578(3) 0.858(2) 0.5642(7) 0.028(3) Uani 0.41(4) 1 d D U . B 1
F5 F 0.7600(3) 0.6761(11) 0.6171(15) 0.031(3) Uani 0.41(4) 1 d D U . B 1
F6 F 0.7364(8) 0.830(2) 0.6834(9) 0.030(3) Uani 0.41(4) 1 d D U . B 1
F10 F 0.72564(16) 0.3555(6) 0.3757(3) 0.0516(15) Uani 0.659(8) 1 d D U . C 1
F11 F 0.67808(15) 0.2883(5) 0.2983(5) 0.073(2) Uani 0.659(8) 1 d D U . C 1
F12 F 0.71024(11) 0.4500(4) 0.2660(2) 0.0402(12) Uani 0.659(8) 1 d D U . C 1
F4' F 0.7509(3) 0.9037(12) 0.5833(8) 0.033(2) Uani 0.59(4) 1 d D U . B 2
F5' F 0.76466(16) 0.7097(13) 0.5875(7) 0.029(2) Uani 0.59(4) 1 d D U . B 2
F6' F 0.7369(6) 0.7966(14) 0.6879(5) 0.030(2) Uani 0.59(4) 1 d D U . B 2
F10' F 0.6843(4) 0.3683(12) 0.2522(4) 0.079(5) Uani 0.341(8) 1 d D U . C 2
F11' F 0.7283(3) 0.4004(11) 0.3478(9) 0.063(3) Uani 0.341(8) 1 d D U . C 2
F12' F 0.6842(3) 0.2582(6) 0.3564(7) 0.053(2) Uani 0.341(8) 1 d D U . C 2
O1 O 0.62695(7) 1.0503(2) 0.50908(15) 0.0235(5) Uani 1 1 d . . . . .
H1A H 0.651249 1.070629 0.506609 0.035 Uiso 1 1 d R . . A .
H1B H 0.618999 1.067069 0.556239 0.035 Uiso 1 1 d R . . . .
O2 O 0.65239(7) 0.4275(2) 0.61554(17) 0.0283(5) Uani 1 1 d . . . . .
H2A H 0.675999 0.405493 0.606197 0.042 Uiso 1 1 d R . . A .
H2B H 0.637019 0.364894 0.610297 0.042 Uiso 1 1 d R . . . .
O3 O 0.57729(7) 0.5885(2) 0.23174(14) 0.0254(5) Uani 1 1 d . . . . .
H3A H 0.591206 0.527038 0.217031 0.038 Uiso 1 1 d R . . A .
H3B H 0.553096 0.566357 0.233091 0.038 Uiso 1 1 d R . . . .
O4 O 0.59631(6) 0.8443(2) 0.59702(13) 0.0192(4) Uani 1 1 d . . . . .
O5 O 0.60571(7) 0.6422(2) 0.63221(14) 0.0217(5) Uani 1 1 d . . . . .
O6 O 0.67674(6) 0.8507(2) 0.54633(14) 0.0198(4) Uani 1 1 d . . . . .
O7 O 0.68661(6) 0.6464(2) 0.57101(15) 0.0227(5) Uani 1 1 d . . . . .
O8 O 0.58505(6) 0.4525(2) 0.51478(13) 0.0208(4) Uani 1 1 d . . . . .
O9 O 0.56147(6) 0.5068(2) 0.38944(13) 0.0201(4) Uani 1 1 d . . . . .
O10 O 0.66487(7) 0.4620(2) 0.44790(15) 0.0277(5) Uani 1 1 d . . . . .
O11 O 0.64333(7) 0.5335(2) 0.32495(15) 0.0263(5) Uani 1 1 d . . . . .
O12 O 0.54819(6) 0.7574(2) 0.34754(12) 0.0188(4) Uani 1 1 d . . . . .
O13 O 0.56623(6) 0.9091(2) 0.43674(14) 0.0198(4) Uani 1 1 d . . . . .
O14 O 0.62735(7) 0.7879(2) 0.28765(14) 0.0242(5) Uani 1 1 d . . . . .
O15 O 0.65125(6) 0.9142(2) 0.38754(13) 0.0194(4) Uani 1 1 d . . . . .
O16 O 0.61781(5) 0.69439(18) 0.45770(11) 0.0132(4) Uani 1 1 d . . . . .
C1 C 0.59468(8) 0.7518(3) 0.64337(18) 0.0172(6) Uani 1 1 d . . . . .
C2 C 0.57595(9) 0.7769(3) 0.72588(19) 0.0225(6) Uani 1 1 d . . . . .
C3 C 0.69602(8) 0.7582(3) 0.57063(16) 0.0152(5) Uani 1 1 d D . . . .
C5 C 0.56128(8) 0.4486(3) 0.45482(17) 0.0153(5) Uani 1 1 d . . . . .
C6 C 0.52700(10) 0.3540(3) 0.4613(2) 0.0246(7) Uani 1 1 d . . . . .
C7 C 0.66449(9) 0.4689(3) 0.3727(2) 0.0228(6) Uani 1 1 d D . . . .
C9 C 0.54300(8) 0.8549(3) 0.38708(18) 0.0155(5) Uani 1 1 d . . . . .
C10 C 0.50194(9) 0.9194(3) 0.37292(19) 0.0186(6) Uani 1 1 d . . . . .
C11 C 0.64887(8) 0.8728(3) 0.3171(2) 0.0175(6) Uani 1 1 d . . . . .
C12 C 0.67589(10) 0.9372(3) 0.2557(2) 0.0241(7) Uani 1 1 d . . . . .
C4 C 0.73825(19) 0.7788(9) 0.6099(6) 0.015(2) Uani 0.41(4) 1 d D U . B 1
C8 C 0.69546(16) 0.3903(5) 0.3277(3) 0.0307(12) Uani 0.659(8) 1 d D U . C 1
C4' C 0.73783(16) 0.7936(8) 0.6071(5) 0.0196(17) Uani 0.59(4) 1 d D U . B 2
C8' C 0.6910(3) 0.3719(8) 0.3314(5) 0.032(2) Uani 0.341(8) 1 d D U . C 2
O17 O 0.70823(13) 1.1169(4) 0.5053(3) 0.0438(10) Uani 0.677(6) 1 d . . . D 1
O17' O 0.6918(3) 1.1852(9) 0.5058(7) 0.0438(10) Uani 0.323(6) 1 d . . . D 2
O18 O 0.7299(3) 0.3563(11) 0.5629(9) 0.0569(17) Uani 0.389(9) 1 d . . . E 1
O18' O 0.72844(18) 0.3531(6) 0.6096(5) 0.0569(17) Uani 0.611(9) 1 d . . . E 2
O19 O 0.500000 0.5075(15) 0.250000 0.037(2) Uani 0.295(10) 2 d S T P F 1
O19' O 0.5035(3) 0.5780(8) 0.2291(5) 0.037(2) Uani 0.353(5) 1 d . . . F 2
O20 O 0.60449(7) 0.7801(2) 0.11801(14) 0.0247(5) Uani 1 1 d . . . . .
H20A H 0.580531 0.758948 0.106977 0.037 Uiso 1 1 d R . . . .
H20B H 0.605761 0.812038 0.165437 0.037 Uiso 1 1 d R . . . .

loop_
_atom_site_aniso_label
_atom_site_aniso_U_11
_atom_site_aniso_U_22
_atom_site_aniso_U_33
_atom_site_aniso_U_23
_atom_site_aniso_U_13
_atom_site_aniso_U_12
Fe1 0.0104(2) 0.0155(2) 0.0175(3) -0.00279(15) 0.00313(17) -0.00104(15)
Fe2 0.0093(2) 0.0173(3) 0.0251(3) -0.00424(17) 0.00351(18) -0.00219(16)
Fe3 0.0143(3) 0.0142(2) 0.0229(3) -0.00230(16) 0.00820(19) -0.00159(15)
Co1 0.0104(2) 0.0155(2) 0.0175(3) -0.00279(15) 0.00313(17) -0.00104(15)
Co2 0.0093(2) 0.0173(3) 0.0251(3) -0.00424(17) 0.00351(18) -0.00219(16)
Co3 0.0143(3) 0.0142(2) 0.0229(3) -0.00230(16) 0.00820(19) -0.00159(15)
F1 0.0619(16) 0.0388(13) 0.0331(12) -0.0071(10) 0.0238(11) 0.0088(11)
F2 0.0248(11) 0.108(3) 0.0516(16) -0.0208(16) 0.0270(11) -0.0209(14)
F3 0.0647(17) 0.085(2) 0.0214(11) 0.0131(12) 0.0099(11) 0.0501(16)
F7 0.0428(13) 0.0407(12) 0.0350(12) -0.0062(9) 0.0219(10) -0.0222(10)
F8 0.0592(15) 0.0275(11) 0.0460(13) -0.0156(10) 0.0253(12) -0.0225(10)
F9 0.0214(11) 0.0675(19) 0.080(2) 0.0192(16) -0.0175(12) -0.0209(12)
F13 0.0156(8) 0.0362(11) 0.0236(9) -0.0067(7) -0.0017(7) -0.0033(7)
F14 0.0208(9) 0.0241(10) 0.0544(13) 0.0134(9) -0.0073(9) -0.0009(8)
F15 0.0169(9) 0.0415(12) 0.0257(10) -0.0102(8) 0.0029(7) 0.0052(8)
F16 0.0563(17) 0.0622(18) 0.0540(17) -0.0173(13) 0.0427(14) -0.0167(13)
F17 0.0390(14) 0.099(3) 0.073(2) 0.066(2) 0.0117(13) 0.0113(15)
F18 0.0432(13) 0.0648(17) 0.0397(13) 0.0075(11) 0.0067(10) -0.0360(13)
F4 0.016(3) 0.035(7) 0.032(4) 0.005(3) 0.005(3) -0.013(3)
F5 0.014(3) 0.025(3) 0.053(8) -0.004(4) -0.009(4) 0.008(2)
F6 0.019(4) 0.050(8) 0.022(4) -0.015(4) 0.004(3) -0.005(6)
F10 0.040(2) 0.067(4) 0.048(3) 0.008(2) 0.015(2) 0.034(2)
F11 0.054(3) 0.044(3) 0.124(6) -0.053(3) 0.033(3) -0.011(2)
F12 0.0308(19) 0.058(3) 0.0329(18) 0.0004(16) 0.0162(15) 0.0161(17)
F4' 0.021(3) 0.030(4) 0.048(4) 0.005(3) -0.007(2) -0.014(3)
F5' 0.0133(18) 0.039(4) 0.035(4) -0.007(3) 0.0001(18) 0.0048(19)
F6' 0.022(3) 0.048(5) 0.020(2) -0.007(2) 0.0008(18) -0.013(4)
F10' 0.097(9) 0.112(11) 0.029(4) -0.021(4) -0.004(4) 0.081(9)
F11' 0.027(4) 0.062(7) 0.104(10) -0.006(6) 0.029(5) 0.009(4)
F12' 0.054(4) 0.024(3) 0.081(6) -0.023(3) -0.011(4) 0.017(3)
O1 0.0235(11) 0.0186(10) 0.0285(11) -0.0069(9) 0.0001(9) -0.0028(8)
O2 0.0180(11) 0.0211(11) 0.0457(15) -0.0013(10) -0.0003(10) -0.0031(8)
O3 0.0285(12) 0.0224(11) 0.0263(11) -0.0033(9) 0.0118(9) -0.0030(9)
O4 0.0178(10) 0.0218(10) 0.0186(10) -0.0033(8) 0.0057(8) 0.0004(8)
O5 0.0190(10) 0.0237(11) 0.0227(11) 0.0002(8) 0.0031(9) 0.0037(8)
O6 0.0144(10) 0.0208(11) 0.0240(11) -0.0020(8) -0.0021(8) -0.0008(7)
O7 0.0131(10) 0.0202(11) 0.0345(13) 0.0005(8) -0.0028(9) -0.0014(8)
O8 0.0162(10) 0.0243(11) 0.0216(10) 0.0034(8) -0.0024(8) -0.0065(8)
O9 0.0213(10) 0.0194(10) 0.0196(10) 0.0016(8) 0.0008(8) -0.0054(8)
O10 0.0262(12) 0.0256(12) 0.0319(13) -0.0031(9) 0.0080(9) 0.0044(9)
O11 0.0215(11) 0.0251(12) 0.0327(12) -0.0078(9) 0.0051(9) 0.0068(9)
O12 0.0204(10) 0.0178(10) 0.0179(10) -0.0024(8) -0.0010(8) 0.0031(8)
O13 0.0136(9) 0.0197(10) 0.0258(11) -0.0049(8) -0.0012(8) 0.0016(8)
O14 0.0257(11) 0.0266(12) 0.0210(10) -0.0045(9) 0.0075(9) -0.0108(9)
O15 0.0200(10) 0.0209(10) 0.0175(10) 0.0013(8) 0.0026(8) -0.0036(8)
O16 0.0106(9) 0.0141(9) 0.0149(9) -0.0016(7) 0.0016(7) 0.0003(7)
C1 0.0055(11) 0.0243(14) 0.0217(14) -0.0021(11) -0.0005(10) 0.0018(10)
C2 0.0156(13) 0.0316(17) 0.0205(14) 0.0012(12) 0.0019(11) 0.0077(12)
C3 0.0084(12) 0.0244(14) 0.0133(12) -0.0036(10) 0.0055(9) -0.0027(10)
C5 0.0121(12) 0.0175(13) 0.0167(13) -0.0028(10) 0.0028(10) -0.0010(10)
C6 0.0196(15) 0.0288(17) 0.0253(16) -0.0007(12) 0.0017(12) -0.0101(12)
C7 0.0140(13) 0.0181(14) 0.0370(18) -0.0066(12) 0.0083(12) -0.0015(11)
C9 0.0125(13) 0.0178(14) 0.0165(13) 0.0008(10) 0.0041(10) -0.0025(10)
C10 0.0126(13) 0.0212(14) 0.0218(14) -0.0016(11) -0.0010(11) -0.0023(10)
C11 0.0113(12) 0.0154(13) 0.0262(15) 0.0013(11) 0.0048(11) 0.0015(10)
C12 0.0186(15) 0.0296(17) 0.0248(15) 0.0049(12) 0.0075(12) -0.0053(12)
C4 0.010(5) 0.017(4) 0.018(4) 0.003(3) 0.008(4) -0.003(3)
C8 0.025(2) 0.024(2) 0.044(3) -0.007(2) 0.008(2) 0.009(2)
C4' 0.013(3) 0.026(3) 0.020(3) -0.003(3) 0.000(3) 0.001(3)
C8' 0.030(4) 0.029(4) 0.038(4) -0.010(3) 0.004(3) 0.016(3)
O17 0.034(2) 0.033(2) 0.064(3) 0.008(2) 0.0016(19) -0.0113(16)
O17' 0.034(2) 0.033(2) 0.064(3) 0.008(2) 0.0016(19) -0.0113(16)
O18 0.035(2) 0.062(3) 0.074(5) 0.033(4) 0.003(3) 0.0076(18)
O18' 0.035(2) 0.062(3) 0.074(5) 0.033(4) 0.003(3) 0.0076(18)
O19 0.014(3) 0.038(4) 0.057(6) 0.000 -0.012(4) 0.000
O19' 0.014(3) 0.038(4) 0.057(6) 0.000 -0.012(4) 0.000
O20 0.0260(11) 0.0242(11) 0.0242(11) 0.0015(9) 0.0054(9) -0.0013(9)

loop_
_atom_type_symbol
_atom_type_description
_atom_type_scat_dispersion_real
_atom_type_scat_dispersion_imag
_atom_type_scat_source
C C 0.0181 0.0091 'International Tables Vol C Tables 4.2.6.8 and 6.1.1.4'
H H 0.0000 0.0000 'International Tables Vol C Tables 4.2.6.8 and 6.1.1.4'
Co Co -2.3653 3.6143 'International Tables Vol C Tables 4.2.6.8 and 6.1.1.4'
F F 0.0727 0.0534 'International Tables Vol C Tables 4.2.6.8 and 6.1.1.4'
Fe Fe -1.1336 3.1974 'International Tables Vol C Tables 4.2.6.8 and 6.1.1.4'
O O 0.0492 0.0322 'International Tables Vol C Tables 4.2.6.8 and 6.1.1.4'

loop_
_geom_angle_atom_site_label_1
_geom_angle_atom_site_label_2
_geom_angle_atom_site_label_3
_geom_angle
_geom_angle_site_symmetry_1
_geom_angle_site_symmetry_3
_geom_angle_publ_flag
O1 Fe1 O6 84.27(9) . . ?
O4 Fe1 O1 89.10(9) . . ?
O4 Fe1 O6 88.77(9) . . ?
O4 Fe1 O13 89.34(9) . . ?
O4 Fe1 O15 167.97(9) . . ?
O13 Fe1 O1 85.08(9) . . ?
O13 Fe1 O6 169.22(9) . . ?
O13 Fe1 O15 94.73(9) . . ?
O15 Fe1 O1 80.01(9) . . ?
O15 Fe1 O6 85.11(9) . . ?
O16 Fe1 O1 174.23(9) . . ?
O16 Fe1 O4 96.68(9) . . ?
O16 Fe1 O6 95.65(8) . . ?
O16 Fe1 O13 95.11(9) . . ?
O16 Fe1 O15 94.23(9) . . ?
O2 Fe2 O5 84.72(10) . . ?
O2 Fe2 O10 85.49(10) . . ?
O7 Fe2 O2 83.02(9) . . ?
O7 Fe2 O5 90.81(10) . . ?
O7 Fe2 O8 166.89(9) . . ?
O7 Fe2 O10 88.89(10) . . ?
O8 Fe2 O2 83.88(9) . . ?
O8 Fe2 O5 87.34(9) . . ?
O8 Fe2 O10 90.73(10) . . ?
O10 Fe2 O5 170.17(10) . . ?
O16 Fe2 O2 178.93(9) . . ?
O16 Fe2 O5 94.94(8) . . ?
O16 Fe2 O7 95.97(9) . . ?
O16 Fe2 O8 97.12(8) . . ?
O16 Fe2 O10 94.86(9) . . ?
O9 Fe3 O3 83.88(9) . . ?
O9 Fe3 O14 168.29(9) . . ?
O11 Fe3 O3 81.39(10) . . ?
O11 Fe3 O9 94.66(10) . . ?
O11 Fe3 O12 166.91(9) . . ?
O11 Fe3 O14 87.40(10) . . ?
O12 Fe3 O3 85.69(9) . . ?
O12 Fe3 O9 86.03(9) . . ?
O12 Fe3 O14 89.39(9) . . ?
O14 Fe3 O3 85.04(9) . . ?
O16 Fe3 O3 176.96(9) . . ?
O16 Fe3 O9 94.90(8) . . ?
O16 Fe3 O11 95.95(9) . . ?
O16 Fe3 O12 97.02(8) . . ?
O16 Fe3 O14 96.35(9) . . ?
O1 Co1 O6 84.27(9) . . ?
O4 Co1 O1 89.10(9) . . ?
O4 Co1 O6 88.77(9) . . ?
O4 Co1 O13 89.34(9) . . ?
O4 Co1 O15 167.97(9) . . ?
O13 Co1 O1 85.08(9) . . ?
O13 Co1 O6 169.22(9) . . ?
O13 Co1 O15 94.73(9) . . ?
O15 Co1 O1 80.01(9) . . ?
O15 Co1 O6 85.11(9) . . ?
O16 Co1 O1 174.23(9) . . ?
O16 Co1 O4 96.68(9) . . ?
O16 Co1 O6 95.65(8) . . ?
O16 Co1 O13 95.11(9) . . ?
O16 Co1 O15 94.23(9) . . ?
O2 Co2 O5 84.72(10) . . ?
O2 Co2 O10 85.49(10) . . ?
O7 Co2 O2 83.02(9) . . ?
O7 Co2 O5 90.81(10) . . ?
O7 Co2 O8 166.89(9) . . ?
O7 Co2 O10 88.89(10) . . ?
O8 Co2 O2 83.88(9) . . ?
O8 Co2 O5 87.34(9) . . ?
O8 Co2 O10 90.73(10) . . ?
O10 Co2 O5 170.17(10) . . ?
O16 Co2 O2 178.93(9) . . ?
O16 Co2 O5 94.94(8) . . ?
O16 Co2 O7 95.97(9) . . ?
O16 Co2 O8 97.12(8) . . ?
O16 Co2 O10 94.86(9) . . ?
O9 Co3 O3 83.88(9) . . ?
O9 Co3 O14 168.29(9) . . ?
O11 Co3 O3 81.39(10) . . ?
O11 Co3 O9 94.66(10) . . ?
O11 Co3 O12 166.91(9) . . ?
O11 Co3 O14 87.40(10) . . ?
O12 Co3 O3 85.69(9) . . ?
O12 Co3 O9 86.03(9) . . ?
O12 Co3 O14 89.39(9) . . ?
O14 Co3 O3 85.04(9) . . ?
O16 Co3 O3 176.96(9) . . ?
O16 Co3 O9 94.90(8) . . ?
O16 Co3 O11 95.95(9) . . ?
O16 Co3 O12 97.02(8) . . ?
O16 Co3 O14 96.35(9) . . ?
Fe1 O1 H1A 109.4 . . ?
Fe1 O1 H1B 109.4 . . ?
Co1 O1 H1A 109.4 . . ?
Co1 O1 H1B 109.4 . . ?
H1A O1 H1B 109.5 . . ?
Fe2 O2 H2A 109.4 . . ?
Fe2 O2 H2B 109.5 . . ?
Co2 O2 H2A 109.4 . . ?
Co2 O2 H2B 109.5 . . ?
H2A O2 H2B 109.5 . . ?
Fe3 O3 H3A 109.4 . . ?
Fe3 O3 H3B 109.4 . . ?
Co3 O3 H3A 109.4 . . ?
Co3 O3 H3B 109.4 . . ?
H3A O3 H3B 109.5 . . ?
C1 O4 Fe1 130.5(2) . . ?
C1 O4 Co1 130.5(2) . . ?
C1 O5 Fe2 129.5(2) . . ?
C1 O5 Co2 129.5(2) . . ?
C3 O6 Fe1 130.43(19) . . ?
C3 O6 Co1 130.43(19) . . ?
C3 O7 Fe2 129.1(2) . . ?
C3 O7 Co2 129.1(2) . . ?
C5 O8 Fe2 128.4(2) . . ?
C5 O8 Co2 128.4(2) . . ?
C5 O9 Fe3 131.73(19) . . ?
C5 O9 Co3 131.73(19) . . ?
C7 O10 Fe2 130.8(2) . . ?
C7 O10 Co2 130.8(2) . . ?
C7 O11 Fe3 129.0(2) . . ?
C7 O11 Co3 129.0(2) . . ?
C9 O12 Fe3 127.3(2) . . ?
C9 O12 Co3 127.3(2) . . ?
C9 O13 Fe1 132.8(2) . . ?
C9 O13 Co1 132.8(2) . . ?
C11 O14 Fe3 127.9(2) . . ?
C11 O14 Co3 127.9(2) . . ?
C11 O15 Fe1 129.7(2) . . ?
C11 O15 Co1 129.7(2) . . ?
Fe1 O16 Fe2 121.19(10) . . ?
Fe1 O16 Fe3 119.88(10) . . ?
Fe2 O16 Fe3 118.93(10) . . ?
Co1 O16 Co2 121.19(10) . . ?
Co1 O16 Co3 119.88(10) . . ?
Co2 O16 Co3 118.93(10) . . ?
O4 C1 C2 115.2(3) . . ?
O5 C1 O4 129.4(3) . . ?
O5 C1 C2 115.4(3) . . ?
F1 C2 F3 107.9(3) . . ?
F1 C2 C1 112.7(3) . . ?
F2 C2 F1 106.7(3) . . ?
F2 C2 F3 108.2(3) . . ?
F2 C2 C1 109.9(3) . . ?
F3 C2 C1 111.2(2) . . ?
O6 C3 C4 118.4(4) . . ?
O6 C3 C4' 112.4(4) . . ?
O7 C3 O6 130.1(3) . . ?
O7 C3 C4 111.5(4) . . ?
O7 C3 C4' 117.5(4) . . ?
O8 C5 O9 129.8(3) . . ?
O8 C5 C6 115.1(3) . . ?
O9 C5 C6 115.0(3) . . ?
F7 C6 C5 111.3(3) . . ?
F8 C6 F7 107.5(3) . . ?
F8 C6 F9 109.8(3) . . ?
F8 C6 C5 110.2(3) . . ?
F9 C6 F7 105.9(3) . . ?
F9 C6 C5 112.0(3) . . ?
O10 C7 O11 129.8(3) . . ?
O10 C7 C8 117.7(3) . . ?
O10 C7 C8' 114.6(4) . . ?
O11 C7 C8 112.4(3) . . ?
O11 C7 C8' 115.1(4) . . ?
O12 C9 O13 129.2(3) . . ?
O12 C9 C10 116.1(3) . . ?
O13 C9 C10 114.7(3) . . ?
F13 C10 C9 111.4(2) . . ?
F14 C10 F13 107.8(3) . . ?
F14 C10 C9 109.6(2) . . ?
F15 C10 F13 107.7(2) . . ?
F15 C10 F14 108.7(3) . . ?
F15 C10 C9 111.4(2) . . ?
O14 C11 C12 114.9(3) . . ?
O15 C11 O14 129.5(3) . . ?
O15 C11 C12 115.7(3) . . ?
F16 C12 C11 110.3(3) . . ?
F17 C12 F16 108.6(3) . . ?
F17 C12 F18 109.0(3) . . ?
F17 C12 C11 109.9(3) . . ?
F18 C12 F16 106.6(3) . . ?
F18 C12 C11 112.4(3) . . ?
F4 C4 F6 107.2(8) . . ?
F4 C4 C3 109.0(7) . . ?
F5 C4 F4 107.1(7) . . ?
F5 C4 F6 108.0(9) . . ?
F5 C4 C3 114.3(7) . . ?
F6 C4 C3 110.9(14) . . ?
F10 C8 F11 107.6(6) . . ?
F10 C8 F12 106.9(5) . . ?
F10 C8 C7 112.8(5) . . ?
F11 C8 C7 109.0(4) . . ?
F12 C8 F11 107.4(5) . . ?
F12 C8 C7 112.8(4) . . ?
F4' C4' F5' 107.1(6) . . ?
F4' C4' F6' 107.1(6) . . ?
F4' C4' C3 114.3(5) . . ?
F5' C4' F6' 107.8(7) . . ?
F5' C4' C3 111.0(5) . . ?
F6' C4' C3 109.2(10) . . ?
F10' C8' C7 112.2(7) . . ?
F11' C8' F10' 109.4(9) . . ?
F11' C8' F12' 109.5(8) . . ?
F11' C8' C7 108.8(8) . . ?
F12' C8' F10' 104.9(8) . . ?
F12' C8' C7 112.1(7) . . ?
H20A O20 H20B 108.1 . . ?

loop_
_geom_bond_atom_site_label_1
_geom_bond_atom_site_label_2
_geom_bond_distance
_geom_bond_site_symmetry_2
_geom_bond_publ_flag
Fe1 O1 2.048(2) . ?
Fe1 O4 2.024(2) . ?
Fe1 O6 2.080(2) . ?
Fe1 O13 2.047(2) . ?
Fe1 O15 2.047(2) . ?
Fe1 O16 1.874(2) . ?
Fe2 O2 2.072(3) . ?
Fe2 O5 2.095(2) . ?
Fe2 O7 2.044(2) . ?
Fe2 O8 2.056(2) . ?
Fe2 O10 2.093(2) . ?
Fe2 O16 1.926(2) . ?
Fe3 O3 2.127(2) . ?
Fe3 O9 2.073(2) . ?
Fe3 O11 2.024(2) . ?
Fe3 O12 2.038(2) . ?
Fe3 O14 2.089(2) . ?
Fe3 O16 1.9311(19) . ?
Co1 O1 2.048(2) . ?
Co1 O4 2.024(2) . ?
Co1 O6 2.080(2) . ?
Co1 O13 2.047(2) . ?
Co1 O15 2.047(2) . ?
Co1 O16 1.874(2) . ?
Co2 O2 2.072(3) . ?
Co2 O5 2.095(2) . ?
Co2 O7 2.044(2) . ?
Co2 O8 2.056(2) . ?
Co2 O10 2.093(2) . ?
Co2 O16 1.926(2) . ?
Co3 O3 2.127(2) . ?
Co3 O9 2.073(2) . ?
Co3 O11 2.024(2) . ?
Co3 O12 2.038(2) . ?
Co3 O14 2.089(2) . ?
Co3 O16 1.9311(19) . ?
F1 C2 1.317(4) . ?
F2 C2 1.314(4) . ?
F3 C2 1.318(4) . ?
F7 C6 1.336(4) . ?
F8 C6 1.303(4) . ?
F9 C6 1.319(4) . ?
F13 C10 1.335(3) . ?
F14 C10 1.328(4) . ?
F15 C10 1.313(4) . ?
F16 C12 1.324(4) . ?
F17 C12 1.302(4) . ?
F18 C12 1.310(4) . ?
F4 C4 1.326(7) . ?
F5 C4 1.325(7) . ?
F6 C4 1.328(7) . ?
F10 C8 1.312(6) . ?
F11 C8 1.321(5) . ?
F12 C8 1.316(6) . ?
F4' C4' 1.324(6) . ?
F5' C4' 1.325(6) . ?
F6' C4' 1.329(6) . ?
F10' C8' 1.311(7) . ?
F11' C8' 1.308(7) . ?
F12' C8' 1.309(7) . ?
O1 H1A 0.8500 . ?
O1 H1B 0.8499 . ?
O2 H2A 0.8503 . ?
O2 H2B 0.8497 . ?
O3 H3A 0.8501 . ?
O3 H3B 0.8501 . ?
O4 C1 1.253(4) . ?
O5 C1 1.249(4) . ?
O6 C3 1.242(4) . ?
O7 C3 1.240(4) . ?
O8 C5 1.241(4) . ?
O9 C5 1.242(4) . ?
O10 C7 1.237(4) . ?
O11 C7 1.245(4) . ?
O12 C9 1.247(4) . ?
O13 C9 1.248(4) . ?
O14 C11 1.247(4) . ?
O15 C11 1.237(4) . ?
C1 C2 1.544(4) . ?
C3 C4 1.551(7) . ?
C3 C4' 1.552(6) . ?
C5 C6 1.544(4) . ?
C7 C8 1.553(5) . ?
C7 C8' 1.546(8) . ?
C9 C10 1.555(4) . ?
C11 C12 1.551(4) . ?
O19' O19' 0.736(16) 2_655 ?
O20 H20A 0.8500 . ?
O20 H20B 0.8499 . ?

loop_
_geom_hbond_atom_site_label_D
_geom_hbond_atom_site_label_H
_geom_hbond_atom_site_label_A
_geom_hbond_distance_DH
_geom_hbond_distance_HA
_geom_hbond_distance_DA
_geom_hbond_angle_DHA
_geom_hbond_site_symmetry_A
_geom_hbond_publ_flag
O1 H1A O17 0.85 1.98 2.833(5) 177.9 . yes
O1 H1A O17' 0.85 1.84 2.623(9) 152.8 . yes
O1 H1B O20 0.85 2.00 2.683(3) 136.9 6_576 yes
O2 H2A O18 0.85 2.05 2.891(11) 170.1 . yes
O2 H2A O18' 0.85 1.85 2.689(7) 167.8 . yes
O2 H2B O20 0.85 1.91 2.751(3) 170.2 6_566 yes
O3 H3A O5 0.85 2.35 3.138(3) 153.9 6_565 yes
O3 H3B O19 0.85 1.93 2.774(6) 172.6 . yes
O3 H3B O19' 0.85 2.04 2.829(9) 154.6 2_655 yes
O3 H3B O19' 0.85 1.67 2.485(10) 159.2 . yes
O20 H20A F13 0.85 2.57 3.116(3) 122.6 2_655 yes
O20 H20B O14 0.85 2.12 2.857(3) 145.0 . yes

loop_
_geom_torsion_atom_site_label_1
_geom_torsion_atom_site_label_2
_geom_torsion_atom_site_label_3
_geom_torsion_atom_site_label_4
_geom_torsion
_geom_torsion_site_symmetry_1
_geom_torsion_site_symmetry_2
_geom_torsion_site_symmetry_3
_geom_torsion_site_symmetry_4
_geom_torsion_publ_flag
Fe1 O4 C1 O5 -5.1(5) . . . . ?
Fe1 O4 C1 C2 175.53(19) . . . . ?
Fe1 O6 C3 O7 -4.6(5) . . . . ?
Fe1 O6 C3 C4 177.5(5) . . . . ?
Fe1 O13 C9 O12 -6.8(5) . . . . ?
Fe1 O13 C9 C10 173.49(19) . . . . ?
Fe1 O15 C11 O14 -0.3(5) . . . . ?
Fe1 O15 C11 C12 178.3(2) . . . . ?
Fe2 O5 C1 O4 2.9(5) . . . . ?
Fe2 O5 C1 C2 -177.74(19) . . . . ?
Fe2 O7 C3 O6 -1.3(5) . . . . ?
Fe2 O7 C3 C4 176.6(4) . . . . ?
Fe2 O8 C5 O9 3.2(5) . . . . ?
Fe2 O8 C5 C6 -179.1(2) . . . . ?
Fe2 O10 C7 O11 -5.9(5) . . . . ?
Fe2 O10 C7 C8 171.7(3) . . . . ?
Fe3 O9 C5 O8 -5.8(5) . . . . ?
Fe3 O9 C5 C6 176.5(2) . . . . ?
Fe3 O11 C7 O10 -4.2(5) . . . . ?
Fe3 O11 C7 C8 178.1(3) . . . . ?
Fe3 O12 C9 O13 0.0(5) . . . . ?
Fe3 O12 C9 C10 179.78(18) . . . . ?
Fe3 O14 C11 O15 -18.3(5) . . . . ?
Fe3 O14 C11 C12 163.1(2) . . . . ?
Co1 O4 C1 O5 -5.1(5) . . . . ?
Co1 O4 C1 C2 175.53(19) . . . . ?
Co1 O6 C3 O7 -4.6(5) . . . . ?
Co1 O13 C9 O12 -6.8(5) . . . . ?
Co1 O13 C9 C10 173.49(19) . . . . ?
Co1 O15 C11 O14 -0.3(5) . . . . ?
Co1 O15 C11 C12 178.3(2) . . . . ?
Co2 O5 C1 O4 2.9(5) . . . . ?
Co2 O5 C1 C2 -177.74(19) . . . . ?
Co2 O7 C3 O6 -1.3(5) . . . . ?
Co2 O8 C5 O9 3.2(5) . . . . ?
Co2 O8 C5 C6 -179.1(2) . . . . ?
Co2 O10 C7 O11 -5.9(5) . . . . ?
Co3 O9 C5 O8 -5.8(5) . . . . ?
Co3 O9 C5 C6 176.5(2) . . . . ?
Co3 O11 C7 O10 -4.2(5) . . . . ?
Co3 O12 C9 O13 0.0(5) . . . . ?
Co3 O12 C9 C10 179.78(18) . . . . ?
Co3 O14 C11 O15 -18.3(5) . . . . ?
Co3 O14 C11 C12 163.1(2) . . . . ?
O4 Fe1 O16 Fe2 -46.28(12) . . . . ?
O4 Fe1 O16 Fe3 133.45(11) . . . . ?
O4 Co1 O16 Co2 -46.28(12) . . . . ?
O4 Co1 O16 Co3 133.45(11) . . . . ?
O4 C1 C2 F1 -17.1(4) . . . . ?
O4 C1 C2 F2 101.8(3) . . . . ?
O4 C1 C2 F3 -138.4(3) . . . . ?
O5 C1 C2 F1 163.4(3) . . . . ?
O5 C1 C2 F2 -77.7(4) . . . . ?
O5 C1 C2 F3 42.1(4) . . . . ?
O6 Fe1 O16 Fe2 43.14(12) . . . . ?
O6 Fe1 O16 Fe3 -137.12(11) . . . . ?
O6 Co1 O16 Co2 43.14(12) . . . . ?
O6 Co1 O16 Co3 -137.12(11) . . . . ?
O6 C3 C4 F4 -45.6(13) . . . . ?
O6 C3 C4 F5 -165.5(12) . . . . ?
O6 C3 C4 F6 72.2(15) . . . . ?
O6 C3 C4' F4' -20.7(10) . . . . ?
O6 C3 C4' F5' -142.0(7) . . . . ?
O6 C3 C4' F6' 99.2(10) . . . . ?
O7 C3 C4 F4 136.2(11) . . . . ?
O7 C3 C4 F5 16.3(13) . . . . ?
O7 C3 C4 F6 -106.0(14) . . . . ?
O7 C3 C4' F4' 160.4(9) . . . . ?
O7 C3 C4' F5' 39.1(9) . . . . ?
O7 C3 C4' F6' -79.6(11) . . . . ?
O8 C5 C6 F7 26.0(4) . . . . ?
O8 C5 C6 F8 -93.1(3) . . . . ?
O8 C5 C6 F9 144.4(3) . . . . ?
O9 C5 C6 F7 -155.9(3) . . . . ?
O9 C5 C6 F8 84.9(4) . . . . ?
O9 C5 C6 F9 -37.6(4) . . . . ?
O10 C7 C8 F10 -19.4(6) . . . . ?
O10 C7 C8 F11 100.2(6) . . . . ?
O10 C7 C8 F12 -140.6(4) . . . . ?
O10 C7 C8' F10' 168.7(8) . . . . ?
O10 C7 C8' F11' -70.2(9) . . . . ?
O10 C7 C8' F12' 51.0(9) . . . . ?
O11 C7 C8 F10 158.7(5) . . . . ?
O11 C7 C8 F11 -81.8(6) . . . . ?
O11 C7 C8 F12 37.4(5) . . . . ?
O11 C7 C8' F10' -4.8(9) . . . . ?
O11 C7 C8' F11' 116.3(8) . . . . ?
O11 C7 C8' F12' -122.5(7) . . . . ?
O12 C9 C10 F13 1.6(4) . . . . ?
O12 C9 C10 F14 -117.6(3) . . . . ?
O12 C9 C10 F15 122.0(3) . . . . ?
O13 Fe1 O16 Fe2 -136.22(11) . . . . ?
O13 Fe1 O16 Fe3 43.52(12) . . . . ?
O13 Co1 O16 Co2 -136.22(11) . . . . ?
O13 Co1 O16 Co3 43.52(12) . . . . ?
O13 C9 C10 F13 -178.6(2) . . . . ?
O13 C9 C10 F14 62.2(3) . . . . ?
O13 C9 C10 F15 -58.3(3) . . . . ?
O14 C11 C12 F16 -45.1(4) . . . . ?
O14 C11 C12 F17 74.6(4) . . . . ?
O14 C11 C12 F18 -163.9(3) . . . . ?
O15 Fe1 O16 Fe2 128.64(11) . . . . ?
O15 Fe1 O16 Fe3 -51.63(12) . . . . ?
O15 Co1 O16 Co2 128.64(11) . . . . ?
O15 Co1 O16 Co3 -51.63(12) . . . . ?
O15 C11 C12 F16 136.1(3) . . . . ?
O15 C11 C12 F17 -104.2(4) . . . . ?
O15 C11 C12 F18 17.3(4) . . . . ?
